data_4332545
loop_
_publ_author_name
'Wu, Gang'
'Wang, Xiao-Feng'
'Okamura, Taka-aki'
'Sun, Wei-Yin'
'Ueyama, Norikazu'

_publ_section_title
;
 Syntheses, Structures, and Photoluminescence Properties of Metal(II)
 Halide Complexes with Pyridine-Containing Flexible Tripodal Ligands
;
_journal_issue 21
_journal_name_full 'Inorganic Chemistry'
_journal_page_first 8523
_journal_page_last 8532
_journal_paper_doi 10.1021/ic060493u
_journal_volume 45
_journal_year 2006
_chemical_formula_moiety 'C48 H44 I6 Hg3 N6 O7 '
_chemical_formula_sum 'C48 H44 Hg3 I6 N6 O7'
_chemical_formula_weight 2180.06
_chemical_name_systematic
; 
[Hg3I6(L4)2]-H2O 
;
_space_group_IT_number 2
_symmetry_cell_setting triclinic
_symmetry_Int_Tables_number 2
_symmetry_space_group_name_Hall '-P 1'
_symmetry_space_group_name_H-M 'P -1'
_atom_sites_solution_hydrogens geom
_atom_sites_solution_primary direct
_atom_sites_solution_secondary difmap
_audit_creation_date 'Tue Jan  4 13:20:23 2005'
_audit_creation_method SHELXL-97
_cell_angle_alpha 78.940(7)
_cell_angle_beta 80.930(7)
_cell_angle_gamma 76.733(8)
_cell_formula_units_Z 4
_cell_length_a 15.427(3)
_cell_length_b 16.466(4)
_cell_length_c 24.960(5)
_cell_measurement_reflns_used 23318
_cell_measurement_temperature 200
_cell_measurement_theta_max 27.6
_cell_measurement_theta_min 3.0
_cell_volume 6014(2)
_computing_structure_refinement 'SHELXL-97 (Sheldrick, 1997)'
_computing_structure_solution 'SIR97 (Altomare et al., 1997)'
_diffrn_ambient_temperature 200
_diffrn_detector_area_resol_mean 10.00
_diffrn_measured_fraction_theta_full 0.987
_diffrn_measured_fraction_theta_max 0.987
_diffrn_measurement_device_type 'Rigaku RAXIS-RAPID Imaging Plate'
_diffrn_measurement_method \w
_diffrn_radiation_monochromator graphite
_diffrn_radiation_source 'fine-focus sealed tube'
_diffrn_radiation_type MoK\a
_diffrn_radiation_wavelength 0.71075
_diffrn_reflns_av_R_equivalents 0.1221
_diffrn_reflns_av_sigmaI/netI 0.1783
_diffrn_reflns_limit_h_max 20
_diffrn_reflns_limit_h_min -20
_diffrn_reflns_limit_k_max 21
_diffrn_reflns_limit_k_min -20
_diffrn_reflns_limit_l_max 32
_diffrn_reflns_limit_l_min -32
_diffrn_reflns_number 59579
_diffrn_reflns_theta_full 27.48
_diffrn_reflns_theta_max 27.48
_diffrn_reflns_theta_min 3.00
_exptl_absorpt_coefficient_mu 10.769
_exptl_absorpt_correction_type none
_exptl_crystal_colour pale-yellow
_exptl_crystal_density_diffrn 2.408
_exptl_crystal_density_method 'not measured'
_exptl_crystal_description block
_exptl_crystal_F_000 3952
_exptl_crystal_size_max 0.100
_exptl_crystal_size_mid 0.100
_exptl_crystal_size_min 0.100
_refine_diff_density_max 5.371
_refine_diff_density_min -2.492
_refine_diff_density_rms 0.275
_refine_ls_extinction_method none
_refine_ls_goodness_of_fit_ref 1.032
_refine_ls_hydrogen_treatment constr
_refine_ls_matrix_type full
_refine_ls_number_parameters 1261
_refine_ls_number_reflns 27222
_refine_ls_number_restraints 12
_refine_ls_restrained_S_all 1.032
_refine_ls_R_factor_all 0.2038
_refine_ls_R_factor_gt 0.0948
_refine_ls_shift/su_max 0.000
_refine_ls_shift/su_mean 0.000
_refine_ls_structure_factor_coef Fsqd
_refine_ls_weighting_details 'calc w=1/[\s^2^(Fo^2^)+(0.0996P)^2^+5.2499P] where P=(Fo^2^+2Fc^2^)/3'
_refine_ls_weighting_scheme calc
_refine_ls_wR_factor_gt 0.2037
_refine_ls_wR_factor_ref 0.2464
_reflns_number_gt 12435
_reflns_number_total 27222
_reflns_threshold_expression I>2\s(I)
_cod_data_source_file ic060493usup1.cif
_cod_data_source_block 7
_cod_original_cell_volume 6013(2)
_cod_database_code 4332545

loop_
_symmetry_equiv_pos_as_xyz
'x, y, z'
'-x, -y, -z'

loop_
_atom_site_label
_atom_site_type_symbol
_atom_site_fract_x
_atom_site_fract_y
_atom_site_fract_z
_atom_site_U_iso_or_equiv
_atom_site_adp_type
_atom_site_occupancy
_atom_site_symmetry_multiplicity
_atom_site_calc_flag
_atom_site_refinement_flags
Hg1 Hg 0.23320(6) 1.17723(5) 0.39152(3) 0.0454(2) Uani 1 1 d .
Hg2 Hg 0.51289(6) 0.34571(5) 0.11045(3) 0.0507(2) Uani 1 1 d .
Hg3 Hg -0.16222(7) 0.30580(7) 0.77069(4) 0.0707(3) Uani 1 1 d .
Hg4 Hg 0.73867(6) 1.15338(5) 0.38891(3) 0.0473(2) Uani 1 1 d .
Hg5 Hg 1.02016(5) 0.33339(5) 0.10654(3) 0.0445(2) Uani 1 1 d .
Hg6 Hg 0.38167(7) 0.17780(7) 0.72483(4) 0.0692(3) Uani 1 1 d .
I1 I 0.40582(10) 1.17600(11) 0.37916(6) 0.0654(4) Uani 1 1 d .
I2 I 0.08014(10) 1.27528(9) 0.42532(6) 0.0627(4) Uani 1 1 d .
I3 I 0.67012(12) 0.36620(15) 0.12811(7) 0.0949(7) Uani 1 1 d .
I4 I 0.44683(12) 0.23736(10) 0.07005(7) 0.0694(5) Uani 1 1 d .
I5 I -0.17021(14) 0.43736(12) 0.82044(7) 0.0884(6) Uani 1 1 d .
I6 I -0.2656(2) 0.2196(2) 0.74075(9) 0.1907(18) Uani 1 1 d .
I7 I 0.91531(11) 1.12682(13) 0.37060(7) 0.0790(5) Uani 1 1 d .
I8 I 0.60311(10) 1.26018(9) 0.43309(6) 0.0596(4) Uani 1 1 d .
I9 I 1.18241(11) 0.34433(11) 0.12067(7) 0.0695(5) Uani 1 1 d .
I10 I 0.94122(10) 0.23403(9) 0.06714(7) 0.0610(4) Uani 1 1 d .
I11 I 0.21347(13) 0.2500(2) 0.75073(9) 0.1580(14) Uani 1 1 d .
I12 I 0.47281(14) 0.04597(12) 0.67804(7) 0.0845(6) Uani 1 1 d .
O1 O 0.2064(9) 0.7400(8) 0.4379(5) 0.047(3) Uani 1 1 d .
O3 O 0.2634(10) 0.5069(8) 0.3490(5) 0.051(4) Uani 1 1 d .
O5 O 0.0932(8) 0.4994(8) 0.5320(4) 0.043(3) Uani 1 1 d .
O101 O 0.2015(9) 1.0086(8) 0.1490(5) 0.051(4) Uani 1 1 d .
O103 O 0.2712(11) 0.7710(8) 0.0669(5) 0.061(4) Uani 1 1 d .
O105 O 0.0930(9) 1.0316(9) -0.0218(4) 0.052(4) Uani 1 1 d .
O201 O 0.6868(10) 0.7246(8) 0.4312(6) 0.061(4) Uani 1 1 d .
O203 O 0.7822(10) 0.4860(8) 0.3518(5) 0.051(4) Uani 1 1 d .
O205 O 0.5994(9) 0.4604(7) 0.5216(4) 0.043(3) Uani 1 1 d .
O301 O 0.6859(10) 0.9986(8) 0.1492(5) 0.055(4) Uani 1 1 d .
O303 O 0.7868(10) 0.7664(8) 0.0643(5) 0.050(4) Uani 1 1 d .
O305 O 0.6033(9) 1.0019(7) -0.0328(5) 0.042(3) Uani 1 1 d .
O401 O 0.336(4) 0.438(2) 0.8213(13) 0.30(3) Uani 1 1 d .
O402 O 0.957(3) 0.0604(19) 0.6724(17) 0.28(2) Uani 1 1 d .
N11 N 0.2149(12) 1.0358(10) 0.4301(7) 0.046(4) Uani 1 1 d .
N31 N 0.4228(12) 0.3611(10) 0.1988(6) 0.048(4) Uani 1 1 d .
N51 N -0.0522(12) 0.3337(12) 0.6914(6) 0.055(5) Uani 1 1 d .
N111 N 0.2073(11) 1.1541(9) 0.3031(6) 0.040(4) Uani 1 1 d .
N131 N 0.4372(13) 0.4833(11) 0.0709(6) 0.052(5) Uani 1 1 d .
N151 N -0.0513(12) 1.1996(11) -0.1826(6) 0.050(5) Uani 1 1 d .
N211 N 0.7081(13) 1.0153(10) 0.4259(7) 0.054(5) Uani 1 1 d .
N231 N 0.9367(13) 0.3475(12) 0.1969(7) 0.056(5) Uani 1 1 d .
N251 N 0.4586(13) 0.2878(14) 0.6784(7) 0.068(6) Uani 1 1 d .
N311 N 0.7027(11) 1.1446(11) 0.3005(7) 0.052(5) Uani 1 1 d .
N331 N 0.9439(14) 0.4724(11) 0.0718(7) 0.059(5) Uani 1 1 d .
N351 N 0.4594(11) 1.1595(12) -0.1951(7) 0.055(5) Uani 1 1 d .
C1 C 0.1959(12) 0.6600(11) 0.4416(7) 0.034(4) Uani 1 1 d .
C2 C 0.2330(13) 0.6215(11) 0.3956(7) 0.042(5) Uani 1 1 d .
H1 H 0.2668 0.6495 0.3655 0.050 Uiso 1 1 calc R
C3 C 0.2194(13) 0.5421(13) 0.3952(8) 0.045(5) Uani 1 1 d .
C4 C 0.1750(11) 0.4952(11) 0.4401(6) 0.033(4) Uani 1 1 d .
H2 H 0.1678 0.4397 0.4393 0.039 Uiso 1 1 calc R
C5 C 0.1428(12) 0.5350(11) 0.4851(7) 0.036(4) Uani 1 1 d .
C6 C 0.1459(10) 0.6147(11) 0.4873(7) 0.031(4) Uani 1 1 d .
H3 H 0.1162 0.6410 0.5178 0.037 Uiso 1 1 calc R
C11 C 0.1632(15) 0.7857(12) 0.4783(7) 0.051(6) Uani 1 1 d .
H4 H 0.1853 0.7586 0.5139 0.061 Uiso 1 1 calc R
H5 H 0.0979 0.7880 0.4820 0.061 Uiso 1 1 calc R
C12 C 0.2767(17) 0.9731(16) 0.4214(9) 0.071(7) Uani 1 1 d .
H6 H 0.3327 0.9822 0.4020 0.085 Uiso 1 1 calc R
C13 C 0.2641(15) 0.8897(13) 0.4399(11) 0.073(8) Uani 1 1 d .
H7 H 0.3134 0.8436 0.4365 0.087 Uiso 1 1 calc R
C14 C 0.1817(13) 0.8745(12) 0.4627(7) 0.041(5) Uani 1 1 d .
C15 C 0.1174(16) 0.9439(14) 0.4681(11) 0.072(7) Uani 1 1 d .
H8 H 0.0582 0.9380 0.4832 0.087 Uiso 1 1 calc R
C16 C 0.1361(18) 1.0222(14) 0.4523(11) 0.077(8) Uani 1 1 d .
H9 H 0.0892 1.0697 0.4577 0.092 Uiso 1 1 calc R
C31 C 0.2538(15) 0.4269(12) 0.3430(8) 0.052(6) Uani 1 1 d .
H10 H 0.1906 0.4269 0.3401 0.062 Uiso 1 1 calc R
H11 H 0.2739 0.3840 0.3746 0.062 Uiso 1 1 calc R
C32 C 0.4355(17) 0.4193(17) 0.2282(9) 0.078(8) Uani 1 1 d .
H12 H 0.4843 0.4468 0.2147 0.094 Uiso 1 1 calc R
C33 C 0.3871(16) 0.4393(16) 0.2721(9) 0.071(7) Uani 1 1 d .
H13 H 0.4040 0.4760 0.2918 0.085 Uiso 1 1 calc R
C34 C 0.3132(11) 0.4089(11) 0.2902(6) 0.032(4) Uani 1 1 d .
C35 C 0.2958(16) 0.3504(13) 0.2611(9) 0.057(6) Uani 1 1 d .
H14 H 0.2454 0.3246 0.2731 0.069 Uiso 1 1 calc R
C36 C 0.3496(13) 0.3321(11) 0.2177(7) 0.037(4) Uani 1 1 d .
H15 H 0.3348 0.2944 0.1979 0.044 Uiso 1 1 calc R
C51 C 0.0877(11) 0.4149(10) 0.5358(6) 0.028(4) Uani 1 1 d .
H16 H 0.1486 0.3795 0.5301 0.034 Uiso 1 1 calc R
H17 H 0.0528 0.4092 0.5072 0.034 Uiso 1 1 calc R
C52 C -0.0261(17) 0.4020(14) 0.6828(8) 0.062(7) Uani 1 1 d .
H18 H -0.0381 0.4342 0.7119 0.074 Uiso 1 1 calc R
C53 C 0.0195(15) 0.4339(12) 0.6336(8) 0.049(6) Uani 1 1 d .
H19 H 0.0345 0.4879 0.6290 0.059 Uiso 1 1 calc R
C54 C 0.0433(13) 0.3864(13) 0.5910(8) 0.046(5) Uani 1 1 d .
C55 C 0.0141(13) 0.3070(12) 0.6020(8) 0.046(5) Uani 1 1 d .
H20 H 0.0281 0.2700 0.5755 0.056 Uiso 1 1 calc R
C56 C -0.0342(14) 0.2866(12) 0.6514(8) 0.050(5) Uani 1 1 d U
H21 H -0.0564 0.2359 0.6579 0.060 Uiso 1 1 calc R
C101 C 0.1927(11) 0.9769(10) 0.1044(7) 0.030(4) Uani 1 1 d .
C102 C 0.2313(13) 0.8923(12) 0.1052(7) 0.043(5) Uani 1 1 d .
H22 H 0.2607 0.8604 0.1356 0.052 Uiso 1 1 calc R
C103 C 0.2268(14) 0.8567(13) 0.0631(8) 0.054(6) Uani 1 1 d .
C104 C 0.1800(13) 0.9003(10) 0.0174(7) 0.039(5) Uani 1 1 d .
H23 H 0.1765 0.8730 -0.0122 0.047 Uiso 1 1 calc R
C105 C 0.1409(11) 0.9825(12) 0.0187(6) 0.033(4) Uani 1 1 d .
C106 C 0.1436(11) 1.0197(11) 0.0612(7) 0.036(4) Uani 1 1 d .
H24 H 0.1117 1.0762 0.0622 0.043 Uiso 1 1 calc R
C111 C 0.1537(15) 1.0960(13) 0.1540(8) 0.060(6) Uani 1 1 d .
H25 H 0.1749 1.1369 0.1230 0.071 Uiso 1 1 calc R
H26 H 0.0882 1.1018 0.1548 0.071 Uiso 1 1 calc R
C112 C 0.2704(17) 1.105(2) 0.2744(10) 0.116(13) Uani 1 1 d .
H27 H 0.3282 1.0850 0.2863 0.139 Uiso 1 1 calc R
C113 C 0.2520(19) 1.0816(18) 0.2249(10) 0.102(11) Uani 1 1 d .
H28 H 0.2976 1.0447 0.2057 0.123 Uiso 1 1 calc R
C114 C 0.1756(14) 1.1093(13) 0.2063(8) 0.054(6) Uani 1 1 d .
C115 C 0.1100(15) 1.1601(13) 0.2367(8) 0.055(6) Uani 1 1 d .
H29 H 0.0524 1.1817 0.2248 0.066 Uiso 1 1 calc R
C116 C 0.1293(14) 1.1793(12) 0.2852(8) 0.050(5) Uani 1 1 d .
H30 H 0.0827 1.2127 0.3062 0.059 Uiso 1 1 calc R
C131 C 0.2713(15) 0.7250(12) 0.0249(9) 0.061(6) Uani 1 1 d .
H31 H 0.2962 0.7533 -0.0109 0.073 Uiso 1 1 calc R
H32 H 0.2096 0.7196 0.0221 0.073 Uiso 1 1 calc R
C132 C 0.4531(18) 0.5486(15) 0.0802(12) 0.084(9) Uani 1 1 d .
H33 H 0.5027 0.5426 0.0998 0.101 Uiso 1 1 calc R
C133 C 0.4049(17) 0.6322(14) 0.0646(13) 0.092(10) Uani 1 1 d .
H34 H 0.4242 0.6804 0.0702 0.111 Uiso 1 1 calc R
C134 C 0.3299(15) 0.6388(13) 0.0412(8) 0.053(6) Uani 1 1 d .
C135 C 0.3070(14) 0.5692(13) 0.0333(9) 0.053(6) Uani 1 1 d .
H35 H 0.2547 0.5725 0.0167 0.064 Uiso 1 1 calc R
C136 C 0.3613(18) 0.4927(17) 0.0496(10) 0.078(8) Uani 1 1 d .
H36 H 0.3433 0.4430 0.0454 0.093 Uiso 1 1 calc R
C151 C 0.0915(13) 1.0020(11) -0.0679(8) 0.047(5) Uani 1 1 d .
H37 H 0.0585 0.9552 -0.0593 0.056 Uiso 1 1 calc R
H38 H 0.1536 0.9794 -0.0833 0.056 Uiso 1 1 calc R
C152 C -0.0269(16) 1.2171(15) -0.1380(8) 0.060(6) Uani 1 1 d .
H39 H -0.0424 1.2736 -0.1308 0.072 Uiso 1 1 calc R
C153 C 0.0210(16) 1.1541(14) -0.1013(8) 0.059(6) Uani 1 1 d .
H40 H 0.0362 1.1690 -0.0696 0.071 Uiso 1 1 calc R
C154 C 0.0468(12) 1.0710(12) -0.1096(7) 0.039(5) Uani 1 1 d .
C155 C 0.0211(17) 1.0557(15) -0.1580(8) 0.066(7) Uani 1 1 d .
H41 H 0.0362 1.0010 -0.1682 0.080 Uiso 1 1 calc R
C156 C -0.0292(15) 1.1273(15) -0.1914(8) 0.057(6) Uani 1 1 d .
H42 H -0.0470 1.1165 -0.2236 0.069 Uiso 1 1 calc R
C201 C 0.6816(13) 0.6421(13) 0.4364(8) 0.047(5) Uani 1 1 d .
C202 C 0.7323(13) 0.6047(11) 0.3931(8) 0.040(5) Uani 1 1 d .
H43 H 0.7650 0.6351 0.3636 0.048 Uiso 1 1 calc R
C203 C 0.7318(14) 0.5191(12) 0.3959(7) 0.046(5) Uani 1 1 d .
C204 C 0.6854(12) 0.4739(11) 0.4396(7) 0.035(4) Uani 1 1 d .
H44 H 0.6832 0.4166 0.4400 0.042 Uiso 1 1 calc R
C205 C 0.6448(12) 0.5141(11) 0.4801(7) 0.036(4) Uani 1 1 d .
C206 C 0.6364(12) 0.5971(11) 0.4812(8) 0.042(5) Uani 1 1 d .
H45 H 0.6019 0.6235 0.5105 0.050 Uiso 1 1 calc R
C211 C 0.6397(17) 0.7725(11) 0.4718(8) 0.060(6) Uani 1 1 d U
H46 H 0.6579 0.7455 0.5084 0.072 Uiso 1 1 calc R
H47 H 0.5743 0.7773 0.4731 0.072 Uiso 1 1 calc R
C212 C 0.7670(16) 0.9433(18) 0.4194(14) 0.099(11) Uani 1 1 d .
H48 H 0.8262 0.9484 0.4041 0.119 Uiso 1 1 calc R
C213 C 0.7513(18) 0.8649(15) 0.4322(14) 0.105(11) Uani 1 1 d .
H49 H 0.7959 0.8162 0.4260 0.126 Uiso 1 1 calc R
C214 C 0.6638(15) 0.8607(12) 0.4555(9) 0.050(5) Uani 1 1 d .
C215 C 0.6059(15) 0.9296(14) 0.4649(10) 0.065(7) Uani 1 1 d .
H50 H 0.5479 0.9256 0.4835 0.079 Uiso 1 1 calc R
C216 C 0.6276(17) 1.0073(13) 0.4483(9) 0.062(6) Uani 1 1 d .
H51 H 0.5830 1.0566 0.4532 0.074 Uiso 1 1 calc R
C231 C 0.7890(15) 0.4011(13) 0.3466(9) 0.058(6) Uani 1 1 d .
H52 H 0.7282 0.3890 0.3505 0.069 Uiso 1 1 calc R
H53 H 0.8211 0.3636 0.3765 0.069 Uiso 1 1 calc R
C232 C 0.9611(19) 0.398(2) 0.2269(11) 0.107(12) Uani 1 1 d .
H54 H 1.0094 0.4263 0.2127 0.128 Uiso 1 1 calc R
C233 C 0.9180(17) 0.4081(18) 0.2747(9) 0.086(10) Uani 1 1 d .
H55 H 0.9430 0.4337 0.2980 0.103 Uiso 1 1 calc R
C234 C 0.8367(15) 0.3831(13) 0.2939(8) 0.051(5) Uani 1 1 d .
C235 C 0.8172(16) 0.3300(13) 0.2607(8) 0.055(6) Uani 1 1 d .
H56 H 0.7683 0.3023 0.2731 0.066 Uiso 1 1 calc R
C236 C 0.8631(16) 0.3185(13) 0.2149(9) 0.055(6) Uani 1 1 d .
H57 H 0.8433 0.2874 0.1925 0.065 Uiso 1 1 calc R
C251 C 0.5562(12) 0.4887(13) 0.5703(7) 0.044(5) Uani 1 1 d .
H58 H 0.5053 0.5362 0.5617 0.052 Uiso 1 1 calc R
H59 H 0.5987 0.5102 0.5872 0.052 Uiso 1 1 calc R
C252 C 0.4324(17) 0.3678(17) 0.6905(8) 0.065(7) Uani 1 1 d .
H60 H 0.3920 0.3790 0.7224 0.078 Uiso 1 1 calc R
C253 C 0.4664(15) 0.4328(15) 0.6551(7) 0.064(8) Uani 1 1 d .
H61 H 0.4479 0.4883 0.6640 0.077 Uiso 1 1 calc R
C254 C 0.5232(14) 0.4221(12) 0.6094(9) 0.048(5) Uani 1 1 d .
C255 C 0.5527(15) 0.3406(15) 0.5978(9) 0.064(7) Uani 1 1 d .
H62 H 0.5970 0.3288 0.5677 0.077 Uiso 1 1 calc R
C256 C 0.5149(16) 0.2750(14) 0.6324(9) 0.062(6) Uani 1 1 d .
H63 H 0.5299 0.2201 0.6226 0.074 Uiso 1 1 calc R
C301 C 0.6865(14) 0.9659(12) 0.1019(8) 0.045(5) Uani 1 1 d .
C302 C 0.7330(12) 0.8855(11) 0.1027(7) 0.037(4) Uani 1 1 d .
H64 H 0.7618 0.8555 0.1337 0.044 Uiso 1 1 calc R
C303 C 0.7374(13) 0.8496(11) 0.0584(8) 0.040(5) Uani 1 1 d .
C304 C 0.6900(12) 0.8893(11) 0.0141(7) 0.036(4) Uani 1 1 d .
H65 H 0.6896 0.8602 -0.0153 0.043 Uiso 1 1 calc R
C305 C 0.6451(12) 0.9691(11) 0.0137(7) 0.034(4) Uani 1 1 d .
C306 C 0.6386(14) 1.0102(12) 0.0564(8) 0.048(5) Uani 1 1 d .
H66 H 0.6040 1.0660 0.0563 0.058 Uiso 1 1 calc R
C311 C 0.6332(14) 1.0848(12) 0.1537(8) 0.056(6) Uani 1 1 d .
H67 H 0.5680 1.0866 0.1563 0.067 Uiso 1 1 calc R
H68 H 0.6503 1.1263 0.1217 0.067 Uiso 1 1 calc R
C312 C 0.7537(17) 1.0804(19) 0.2764(10) 0.096(11) Uani 1 1 d .
H69 H 0.8037 1.0466 0.2936 0.115 Uiso 1 1 calc R
C313 C 0.7367(18) 1.0611(16) 0.2273(10) 0.081(9) Uani 1 1 d .
H70 H 0.7787 1.0207 0.2087 0.098 Uiso 1 1 calc R
C314 C 0.6583(15) 1.1017(12) 0.2069(7) 0.047(5) Uani 1 1 d .
C315 C 0.6008(15) 1.1621(12) 0.2351(8) 0.051(6) Uani 1 1 d .
H71 H 0.5451 1.1917 0.2227 0.061 Uiso 1 1 calc R
C316 C 0.6282(15) 1.1770(13) 0.2818(7) 0.053(6) Uani 1 1 d .
H72 H 0.5869 1.2155 0.3021 0.064 Uiso 1 1 calc R
C331 C 0.7938(15) 0.7183(11) 0.0198(9) 0.056(6) Uani 1 1 d .
H73 H 0.8262 0.7443 -0.0143 0.067 Uiso 1 1 calc R
H74 H 0.7336 0.7154 0.0122 0.067 Uiso 1 1 calc R
C332 C 0.9687(18) 0.5417(12) 0.0784(10) 0.070(7) Uani 1 1 d .
H75 H 1.0210 0.5347 0.0959 0.084 Uiso 1 1 calc R
C333 C 0.9235(17) 0.6237(14) 0.0614(11) 0.082(9) Uani 1 1 d .
H76 H 0.9464 0.6713 0.0644 0.099 Uiso 1 1 calc R
C334 C 0.8448(14) 0.6330(11) 0.0403(8) 0.048(5) Uani 1 1 d .
C335 C 0.8164(15) 0.5637(14) 0.0351(9) 0.061(7) Uani 1 1 d .
H77 H 0.7622 0.5700 0.0197 0.074 Uiso 1 1 calc R
C336 C 0.8663(15) 0.4816(13) 0.0522(8) 0.055(6) Uani 1 1 d .
H78 H 0.8444 0.4332 0.0497 0.066 Uiso 1 1 calc R
C351 C 0.5591(14) 1.0921(11) -0.0385(7) 0.044(5) Uani 1 1 d .
H79 H 0.6015 1.1270 -0.0345 0.053 Uiso 1 1 calc R
H80 H 0.5068 1.1012 -0.0101 0.053 Uiso 1 1 calc R
C352 C 0.4356(14) 1.2092(16) -0.1589(10) 0.071(8) Uani 1 1 d .
H81 H 0.3938 1.2608 -0.1668 0.085 Uiso 1 1 calc R
C353 C 0.4708(15) 1.1887(12) -0.1068(8) 0.051(6) Uani 1 1 d .
H82 H 0.4526 1.2268 -0.0810 0.061 Uiso 1 1 calc R
C354 C 0.5300(13) 1.1147(13) -0.0944(7) 0.043(5) Uani 1 1 d .
C355 C 0.5566(16) 1.0628(14) -0.1342(7) 0.060(6) Uani 1 1 d .
H83 H 0.5976 1.0103 -0.1275 0.072 Uiso 1 1 calc R
C356 C 0.5214(16) 1.0900(14) -0.1845(8) 0.061(6) Uani 1 1 d .
H84 H 0.5433 1.0565 -0.2127 0.073 Uiso 1 1 calc R

loop_
_atom_site_aniso_label
_atom_site_aniso_U_11
_atom_site_aniso_U_22
_atom_site_aniso_U_33
_atom_site_aniso_U_23
_atom_site_aniso_U_13
_atom_site_aniso_U_12
Hg1 0.0540(5) 0.0427(5) 0.0431(4) -0.0136(4) 0.0015(4) -0.0167(4)
Hg2 0.0524(5) 0.0488(5) 0.0427(4) -0.0115(4) -0.0022(4) 0.0069(4)
Hg3 0.0635(6) 0.0912(8) 0.0510(5) 0.0249(5) -0.0138(5) -0.0283(6)
Hg4 0.0565(5) 0.0430(5) 0.0463(4) -0.0145(4) -0.0014(4) -0.0156(4)
Hg5 0.0475(5) 0.0381(4) 0.0481(4) -0.0135(3) -0.0077(4) -0.0027(4)
Hg6 0.0610(6) 0.0872(8) 0.0511(5) 0.0212(5) -0.0112(5) -0.0224(5)
I1 0.0535(10) 0.0868(12) 0.0579(9) -0.0050(8) -0.0082(8) -0.0231(9)
I2 0.0618(10) 0.0534(9) 0.0784(10) -0.0396(8) 0.0214(8) -0.0188(8)
I3 0.0504(11) 0.150(2) 0.0737(11) 0.0143(12) -0.0082(9) -0.0248(11)
I4 0.0791(12) 0.0537(9) 0.0739(10) -0.0369(8) -0.0208(9) 0.0194(8)
I5 0.0952(15) 0.0826(13) 0.0608(10) 0.0042(9) 0.0035(10) 0.0139(11)
I6 0.223(3) 0.284(4) 0.1089(17) 0.128(2) -0.111(2) -0.212(3)
I7 0.0530(10) 0.1097(15) 0.0771(11) -0.0075(10) -0.0075(9) -0.0291(10)
I8 0.0589(10) 0.0473(9) 0.0780(10) -0.0304(7) 0.0090(8) -0.0166(7)
I9 0.0553(10) 0.0867(12) 0.0708(10) -0.0127(9) -0.0107(9) -0.0208(9)
I10 0.0627(10) 0.0411(8) 0.0871(11) -0.0334(7) -0.0251(9) 0.0036(7)
I11 0.0558(13) 0.243(3) 0.0976(16) 0.0997(19) 0.0084(11) 0.0090(16)
I12 0.1132(16) 0.0799(13) 0.0660(10) 0.0026(9) -0.0171(11) -0.0385(11)
O1 0.048(9) 0.044(9) 0.044(8) -0.013(6) 0.014(7) -0.006(7)
O3 0.073(10) 0.037(8) 0.036(7) -0.014(6) 0.024(7) -0.015(7)
O5 0.050(9) 0.059(9) 0.017(6) -0.007(6) 0.008(6) -0.012(7)
O101 0.060(9) 0.049(9) 0.045(8) -0.024(7) -0.015(7) 0.005(7)
O103 0.097(13) 0.029(8) 0.055(9) -0.008(7) -0.026(9) 0.004(8)
O105 0.049(9) 0.078(10) 0.019(6) -0.004(6) -0.019(6) 0.012(7)
O201 0.082(11) 0.026(8) 0.070(10) -0.004(7) 0.022(8) -0.026(8)
O203 0.083(11) 0.030(8) 0.038(7) -0.007(6) 0.015(7) -0.019(7)
O205 0.068(10) 0.036(7) 0.030(6) 0.003(6) 0.008(6) -0.035(7)
O301 0.071(10) 0.040(8) 0.057(8) -0.028(7) -0.033(8) 0.017(7)
O303 0.079(11) 0.033(8) 0.038(7) -0.014(6) -0.011(7) 0.003(7)
O305 0.057(9) 0.036(8) 0.035(7) -0.009(6) -0.020(7) -0.005(6)
O401 0.56(8) 0.14(3) 0.16(3) 0.01(2) 0.05(4) -0.04(4)
O402 0.37(6) 0.12(3) 0.35(5) -0.08(3) -0.08(4) 0.00(3)
N11 0.041(11) 0.036(10) 0.053(10) -0.008(8) 0.004(9) 0.002(8)
N31 0.068(13) 0.036(10) 0.031(8) -0.016(7) -0.002(9) 0.010(9)
N51 0.060(12) 0.078(14) 0.036(9) 0.009(9) -0.003(9) -0.048(11)
N111 0.036(10) 0.042(10) 0.038(9) -0.022(7) 0.010(8) 0.004(7)
N131 0.071(13) 0.052(12) 0.031(9) -0.015(8) -0.002(9) -0.004(10)
N151 0.068(13) 0.045(11) 0.043(10) 0.005(8) -0.015(9) -0.028(10)
N211 0.058(13) 0.039(11) 0.065(12) -0.014(9) -0.016(10) 0.000(9)
N231 0.055(12) 0.064(13) 0.047(10) -0.015(9) -0.001(10) -0.007(10)
N251 0.067(14) 0.093(17) 0.034(10) 0.015(10) -0.012(10) -0.014(12)
N311 0.043(11) 0.074(13) 0.056(11) -0.031(9) -0.024(9) -0.016(9)
N331 0.088(15) 0.050(12) 0.049(10) -0.015(9) -0.003(10) -0.031(11)
N351 0.032(10) 0.065(13) 0.044(10) 0.013(9) 0.006(8) 0.012(9)
C1 0.027(10) 0.038(11) 0.033(10) -0.003(8) -0.001(8) -0.004(8)
C2 0.051(13) 0.031(11) 0.039(11) -0.005(9) -0.003(10) -0.001(9)
C3 0.045(13) 0.048(13) 0.039(11) -0.008(10) 0.011(10) -0.012(10)
C4 0.034(10) 0.035(10) 0.026(9) -0.021(8) -0.004(8) 0.011(8)
C5 0.041(11) 0.027(10) 0.040(10) 0.007(8) -0.007(9) -0.015(9)
C6 0.018(9) 0.039(11) 0.033(9) -0.016(8) 0.006(8) 0.002(8)
C11 0.076(16) 0.046(13) 0.029(10) 0.006(9) 0.009(10) -0.029(12)
C12 0.059(16) 0.070(18) 0.076(16) -0.025(14) 0.033(13) -0.016(14)
C13 0.041(14) 0.025(12) 0.14(2) -0.005(13) -0.019(15) 0.007(10)
C14 0.045(13) 0.055(13) 0.036(10) -0.022(9) -0.001(10) -0.023(11)
C15 0.045(14) 0.043(15) 0.12(2) -0.028(14) 0.022(14) -0.004(11)
C16 0.073(19) 0.028(13) 0.12(2) -0.031(14) 0.000(17) 0.011(12)
C31 0.071(16) 0.041(13) 0.045(11) -0.011(10) 0.019(11) -0.033(11)
C32 0.076(18) 0.11(2) 0.062(15) -0.045(15) 0.029(14) -0.054(17)
C33 0.071(17) 0.10(2) 0.060(14) -0.053(14) 0.022(13) -0.043(15)
C34 0.016(9) 0.050(12) 0.025(9) -0.004(8) 0.006(7) -0.005(8)
C35 0.077(17) 0.043(13) 0.059(14) -0.016(11) -0.009(13) -0.020(12)
C36 0.051(13) 0.028(10) 0.037(10) -0.009(8) 0.001(10) -0.019(9)
C51 0.030(10) 0.022(9) 0.032(9) -0.012(7) -0.003(8) 0.003(7)
C52 0.094(19) 0.058(15) 0.043(13) -0.003(11) -0.028(13) -0.028(14)
C53 0.074(16) 0.035(12) 0.045(12) 0.006(9) -0.016(11) -0.026(11)
C54 0.037(12) 0.055(14) 0.050(12) -0.010(10) -0.015(10) -0.010(10)
C55 0.050(13) 0.035(12) 0.048(12) -0.003(9) 0.003(10) -0.005(10)
C56 0.063(14) 0.027(11) 0.047(12) 0.025(9) 0.007(11) -0.016(10)
C101 0.023(9) 0.024(10) 0.040(10) -0.010(8) 0.004(8) -0.002(7)
C102 0.055(14) 0.043(12) 0.030(10) -0.001(9) -0.007(10) -0.009(10)
C103 0.055(14) 0.052(14) 0.051(13) 0.020(10) -0.028(12) -0.010(11)
C104 0.062(13) 0.018(9) 0.048(11) 0.013(8) -0.037(10) -0.021(9)
C105 0.021(9) 0.050(12) 0.023(9) -0.012(8) 0.015(8) -0.005(8)
C106 0.019(9) 0.036(11) 0.051(11) -0.009(9) -0.011(9) 0.004(8)
C111 0.065(15) 0.052(14) 0.058(13) -0.035(11) -0.013(12) 0.021(11)
C112 0.040(15) 0.24(4) 0.071(17) -0.07(2) -0.034(15) 0.03(2)
C113 0.09(2) 0.13(3) 0.089(19) -0.078(18) -0.045(18) 0.052(18)
C114 0.044(13) 0.060(14) 0.057(13) -0.038(11) -0.009(11) 0.016(11)
C115 0.051(14) 0.060(15) 0.043(12) -0.005(10) -0.019(11) 0.017(11)
C116 0.051(14) 0.046(13) 0.058(13) -0.020(10) -0.010(11) -0.011(11)
C131 0.060(15) 0.041(13) 0.082(16) -0.001(11) -0.042(14) 0.002(11)
C132 0.077(19) 0.051(16) 0.14(2) -0.018(16) -0.038(18) -0.021(14)
C133 0.070(18) 0.029(14) 0.18(3) 0.001(15) -0.07(2) 0.004(12)
C134 0.062(15) 0.042(13) 0.051(13) 0.001(10) -0.008(12) -0.006(11)
C135 0.043(13) 0.048(13) 0.076(15) -0.031(11) -0.028(12) 0.007(10)
C136 0.09(2) 0.08(2) 0.075(17) -0.034(14) -0.021(16) -0.007(16)
C151 0.043(12) 0.033(11) 0.069(14) -0.017(10) -0.014(11) -0.006(9)
C152 0.076(17) 0.061(16) 0.049(13) 0.002(11) -0.002(12) -0.037(13)
C153 0.083(18) 0.063(16) 0.042(12) -0.004(11) -0.026(12) -0.026(13)
C154 0.039(12) 0.045(12) 0.034(10) 0.000(9) -0.002(9) -0.017(9)
C155 0.088(19) 0.065(17) 0.049(13) -0.009(12) -0.016(13) -0.017(14)
C156 0.070(16) 0.067(16) 0.048(12) 0.015(12) -0.034(12) -0.041(13)
C201 0.042(13) 0.059(15) 0.038(11) -0.007(10) 0.003(10) -0.012(11)
C202 0.047(12) 0.022(10) 0.055(12) -0.010(9) 0.003(10) -0.017(9)
C203 0.078(16) 0.047(12) 0.021(9) -0.003(8) 0.013(10) -0.047(11)
C204 0.051(12) 0.025(10) 0.035(10) 0.002(8) -0.024(10) -0.012(9)
C205 0.030(10) 0.027(10) 0.048(11) -0.003(9) -0.004(9) -0.001(8)
C206 0.038(11) 0.037(12) 0.048(11) -0.019(9) -0.001(10) 0.005(9)
C211 0.111(19) 0.019(10) 0.060(13) -0.019(9) 0.017(13) -0.043(11)
C212 0.030(14) 0.08(2) 0.20(3) -0.06(2) -0.026(18) -0.007(14)
C213 0.055(17) 0.028(14) 0.23(4) -0.034(18) 0.01(2) -0.006(12)
C214 0.057(15) 0.020(10) 0.070(14) -0.007(10) -0.006(12) 0.000(10)
C215 0.052(15) 0.051(15) 0.087(17) -0.018(13) 0.033(13) -0.019(12)
C216 0.066(17) 0.032(13) 0.078(16) -0.006(11) 0.013(14) -0.006(12)
C231 0.057(15) 0.054(15) 0.060(14) -0.019(11) 0.015(12) -0.014(11)
C232 0.10(2) 0.18(3) 0.082(19) -0.06(2) 0.039(17) -0.11(2)
C233 0.09(2) 0.15(3) 0.059(15) -0.071(16) 0.025(14) -0.091(19)
C234 0.061(15) 0.044(13) 0.038(11) 0.006(9) 0.001(11) -0.008(11)
C235 0.079(17) 0.049(13) 0.046(13) -0.011(10) -0.015(13) -0.027(12)
C236 0.067(17) 0.050(14) 0.047(13) -0.018(10) -0.017(13) 0.005(12)
C251 0.032(11) 0.075(15) 0.031(10) -0.020(10) -0.002(9) -0.015(10)
C252 0.078(18) 0.09(2) 0.023(11) -0.005(12) 0.017(11) -0.017(15)
C253 0.069(16) 0.076(17) 0.024(10) -0.025(11) -0.004(11) 0.046(13)
C254 0.049(13) 0.021(11) 0.062(14) 0.015(9) -0.005(11) -0.004(9)
C255 0.048(14) 0.069(17) 0.063(14) 0.019(13) 0.003(12) -0.018(13)
C256 0.074(17) 0.053(15) 0.055(14) -0.005(11) 0.008(13) -0.018(13)
C301 0.055(13) 0.045(13) 0.043(11) -0.021(9) -0.009(10) -0.014(10)
C302 0.036(11) 0.037(12) 0.032(10) 0.004(8) -0.001(9) -0.007(9)
C303 0.055(13) 0.018(10) 0.046(11) 0.000(8) -0.003(10) -0.013(9)
C304 0.033(11) 0.047(12) 0.031(9) -0.016(8) -0.001(8) -0.005(9)
C305 0.036(11) 0.027(10) 0.037(10) -0.003(8) -0.002(9) -0.005(8)
C306 0.061(14) 0.038(12) 0.053(12) -0.015(10) -0.017(11) -0.012(10)
C311 0.058(14) 0.043(12) 0.064(13) -0.033(10) -0.035(12) 0.035(10)
C312 0.065(17) 0.15(3) 0.064(16) -0.067(17) -0.036(14) 0.050(17)
C313 0.09(2) 0.084(19) 0.075(17) -0.063(15) -0.022(16) 0.018(16)
C314 0.064(14) 0.046(12) 0.038(11) -0.029(9) -0.014(11) 0.000(11)
C315 0.066(15) 0.037(12) 0.047(12) -0.011(9) -0.020(11) 0.005(10)
C316 0.068(16) 0.066(15) 0.023(9) -0.030(9) 0.003(10) 0.002(12)
C331 0.060(15) 0.021(11) 0.073(15) -0.004(10) 0.004(12) 0.007(10)
C332 0.10(2) 0.026(12) 0.092(18) -0.003(11) -0.038(16) -0.022(13)
C333 0.080(19) 0.033(13) 0.15(2) -0.014(14) -0.071(19) 0.005(12)
C334 0.055(14) 0.023(10) 0.060(13) -0.017(9) 0.012(11) 0.000(9)
C335 0.057(15) 0.053(15) 0.081(16) -0.016(12) -0.040(14) 0.002(12)
C336 0.061(15) 0.049(14) 0.063(14) -0.008(11) -0.023(13) -0.020(12)
C351 0.059(14) 0.034(11) 0.032(10) -0.004(8) 0.004(10) -0.006(10)
C352 0.033(13) 0.079(19) 0.069(16) 0.016(14) 0.019(12) 0.013(12)
C353 0.076(16) 0.036(12) 0.038(11) 0.009(9) -0.010(11) -0.016(11)
C354 0.041(12) 0.049(13) 0.038(11) 0.011(9) -0.011(10) -0.020(10)
C355 0.075(17) 0.069(16) 0.022(10) 0.008(10) -0.015(11) 0.006(13)
C356 0.073(17) 0.061(16) 0.047(13) -0.016(11) -0.007(12) -0.007(13)

loop_
_atom_type_symbol
_atom_type_description
_atom_type_scat_dispersion_real
_atom_type_scat_dispersion_imag
_atom_type_scat_source
Hg Hg -2.3894 9.2266 'International Tables Vol C Tables 4.2.6.8 and 6.1.1.4'
I I -0.4742 1.8119 'International Tables Vol C Tables 4.2.6.8 and 6.1.1.4'
O O 0.0106 0.0060 'International Tables Vol C Tables 4.2.6.8 and 6.1.1.4'
N N 0.0061 0.0033 'International Tables Vol C Tables 4.2.6.8 and 6.1.1.4'
C C 0.0033 0.0016 'International Tables Vol C Tables 4.2.6.8 and 6.1.1.4'
H H 0.0000 0.0000 'International Tables Vol C Tables 4.2.6.8 and 6.1.1.4'

loop_
_geom_angle_atom_site_label_1
_geom_angle_atom_site_label_2
_geom_angle_atom_site_label_3
_geom_angle
_geom_angle_site_symmetry_1
_geom_angle_site_symmetry_3
N11 Hg1 N111 89.3(5) . .
N11 Hg1 I1 107.2(4) . .
N111 Hg1 I1 103.5(4) . .
N11 Hg1 I2 104.5(4) . .
N111 Hg1 I2 103.1(4) . .
I1 Hg1 I2 138.39(6) . .
N131 Hg2 N31 90.5(5) . .
N131 Hg2 I3 105.2(5) . .
N31 Hg2 I3 102.3(4) . .
N131 Hg2 I4 105.1(4) . .
N31 Hg2 I4 105.1(4) . .
I3 Hg2 I4 138.53(7) . .
N151 Hg3 N51 91.6(6) 1_546 .
N151 Hg3 I6 104.6(4) 1_546 .
N51 Hg3 I6 106.5(4) . .
N151 Hg3 I5 101.4(4) 1_546 .
N51 Hg3 I5 100.5(4) . .
I6 Hg3 I5 141.61(11) . .
N311 Hg4 N211 91.2(6) . .
N311 Hg4 I7 100.8(4) . .
N211 Hg4 I7 104.0(5) . .
N311 Hg4 I8 106.7(4) . .
N211 Hg4 I8 105.0(5) . .
I7 Hg4 I8 139.15(6) . .
N331 Hg5 N231 89.4(6) . .
N331 Hg5 I9 107.2(4) . .
N231 Hg5 I9 102.6(4) . .
N331 Hg5 I10 103.4(4) . .
N231 Hg5 I10 104.3(5) . .
I9 Hg5 I10 139.12(6) . .
N251 Hg6 N351 91.0(6) . 1_546
N251 Hg6 I11 107.3(5) . .
N351 Hg6 I11 107.8(4) 1_546 .
N251 Hg6 I12 101.8(5) . .
N351 Hg6 I12 101.0(4) 1_546 .
I11 Hg6 I12 138.16(10) . .
C1 O1 C11 119.1(14) . .
C31 O3 C3 119.8(15) . .
C51 O5 C5 117.3(13) . .
C101 O101 C111 118.0(13) . .
C131 O103 C103 120.5(14) . .
C151 O105 C105 120.0(15) . .
C201 O201 C211 119.5(15) . .
C203 O203 C231 121.1(14) . .
C251 O205 C205 120.5(14) . .
C301 O301 C311 118.5(13) . .
C303 O303 C331 118.3(13) . .
C305 O305 C351 116.1(12) . .
C12 N11 C16 118(2) . .
C12 N11 Hg1 120.6(16) . .
C16 N11 Hg1 120.0(14) . .
C36 N31 C32 112.8(17) . .
C36 N31 Hg2 126.5(12) . .
C32 N31 Hg2 119.3(15) . .
C52 N51 C56 118.8(18) . .
C52 N51 Hg3 118.9(17) . .
C56 N51 Hg3 120.8(13) . .
C116 N111 C112 117.4(17) . .
C116 N111 Hg1 122.3(13) . .
C112 N111 Hg1 119.8(13) . .
C132 N131 C136 115(2) . .
C132 N131 Hg2 122.4(17) . .
C136 N131 Hg2 120.4(16) . .
C156 N151 C152 118.1(18) . .
C156 N151 Hg3 123.4(13) . 1_564
C152 N151 Hg3 117.1(15) . 1_564
C216 N211 C212 116(2) . .
C216 N211 Hg4 120.1(14) . .
C212 N211 Hg4 123.5(18) . .
C236 N231 C232 118.3(19) . .
C236 N231 Hg5 123.4(14) . .
C232 N231 Hg5 117.6(16) . .
C256 N251 C252 119(2) . .
C256 N251 Hg6 118.8(17) . .
C252 N251 Hg6 121.0(16) . .
C316 N311 C312 115.1(15) . .
C316 N311 Hg4 126.0(13) . .
C312 N311 Hg4 115.6(13) . .
C336 N331 C332 118(2) . .
C336 N331 Hg5 118.7(13) . .
C332 N331 Hg5 122.6(16) . .
C352 N351 C356 118.2(19) . .
C352 N351 Hg6 122.6(14) . 1_564
C356 N351 Hg6 118.6(15) . 1_564
O1 C1 C2 115.3(16) . .
O1 C1 C6 125.2(15) . .
C2 C1 C6 119.4(17) . .
C3 C2 C1 118.1(18) . .
C3 C2 H1 120.9 . .
C1 C2 H1 120.9 . .
C2 C3 O3 114.0(17) . .
C2 C3 C4 123.5(17) . .
O3 C3 C4 122.0(17) . .
C5 C4 C3 115.8(17) . .
C5 C4 H2 122.1 . .
C3 C4 H2 122.1 . .
C6 C5 C4 124.8(17) . .
C6 C5 O5 111.6(16) . .
C4 C5 O5 123.3(16) . .
C5 C6 C1 118.0(16) . .
C5 C6 H3 121.0 . .
C1 C6 H3 121.0 . .
O1 C11 C14 108.4(15) . .
O1 C11 H4 110.0 . .
C14 C11 H4 110.0 . .
O1 C11 H5 110.0 . .
C14 C11 H5 110.0 . .
H4 C11 H5 108.4 . .
N11 C12 C13 121(2) . .
N11 C12 H6 119.5 . .
C13 C12 H6 119.5 . .
C14 C13 C12 121(2) . .
C14 C13 H7 119.6 . .
C12 C13 H7 119.6 . .
C15 C14 C13 115(2) . .
C15 C14 C11 123(2) . .
C13 C14 C11 122.4(19) . .
C14 C15 C16 121(2) . .
C14 C15 H8 119.7 . .
C16 C15 H8 119.7 . .
N11 C16 C15 124(2) . .
N11 C16 H9 118.2 . .
C15 C16 H9 118.2 . .
O3 C31 C34 104.6(14) . .
O3 C31 H10 110.8 . .
C34 C31 H10 110.8 . .
O3 C31 H11 110.8 . .
C34 C31 H11 110.8 . .
H10 C31 H11 108.9 . .
C33 C32 N31 125(2) . .
C33 C32 H12 117.3 . .
N31 C32 H12 117.3 . .
C32 C33 C34 120(2) . .
C32 C33 H13 119.9 . .
C34 C33 H13 119.9 . .
C33 C34 C35 116.8(18) . .
C33 C34 C31 123.5(17) . .
C35 C34 C31 119.4(17) . .
C36 C35 C34 119(2) . .
C36 C35 H14 120.5 . .
C34 C35 H14 120.5 . .
C35 C36 N31 125.7(18) . .
C35 C36 H15 117.2 . .
N31 C36 H15 117.2 . .
O5 C51 C54 108.8(13) . .
O5 C51 H16 109.9 . .
C54 C51 H16 109.9 . .
O5 C51 H17 109.9 . .
C54 C51 H17 109.9 . .
H16 C51 H17 108.3 . .
N51 C52 C53 124(2) . .
N51 C52 H18 117.8 . .
C53 C52 H18 117.8 . .
C52 C53 C54 119.7(18) . .
C52 C53 H19 120.2 . .
C54 C53 H19 120.2 . .
C53 C54 C55 115.1(18) . .
C53 C54 C51 124.9(18) . .
C55 C54 C51 119.7(17) . .
C56 C55 C54 118.0(19) . .
C56 C55 H20 121.0 . .
C54 C55 H20 121.0 . .
N51 C56 C55 123.8(19) . .
N51 C56 H21 118.1 . .
C55 C56 H21 118.1 . .
O101 C101 C102 114.9(15) . .
O101 C101 C106 126.2(15) . .
C102 C101 C106 118.7(15) . .
C103 C102 C101 118.8(17) . .
C103 C102 H22 120.6 . .
C101 C102 H22 120.6 . .
C102 C103 O103 114.4(15) . .
C102 C103 C104 123(2) . .
O103 C103 C104 122.4(18) . .
C105 C104 C103 116.5(17) . .
C105 C104 H23 121.8 . .
C103 C104 H23 121.8 . .
C106 C105 C104 121.5(16) . .
C106 C105 O105 115.6(16) . .
C104 C105 O105 122.8(15) . .
C105 C106 C101 121.1(17) . .
C105 C106 H24 119.5 . .
C101 C106 H24 119.5 . .
C114 C111 O101 104.1(15) . .
C114 C111 H25 110.9 . .
O101 C111 H25 110.9 . .
C114 C111 H26 110.9 . .
O101 C111 H26 110.9 . .
H25 C111 H26 109.0 . .
N111 C112 C113 120(2) . .
N111 C112 H27 119.8 . .
C113 C112 H27 119.8 . .
C114 C113 C112 122(2) . .
C114 C113 H28 119.1 . .
C112 C113 H28 119.1 . .
C113 C114 C115 117.2(19) . .
C113 C114 C111 126(2) . .
C115 C114 C111 117.0(18) . .
C114 C115 C116 119.4(18) . .
C114 C115 H29 120.3 . .
C116 C115 H29 120.3 . .
N111 C116 C115 124(2) . .
N111 C116 H30 118.2 . .
C115 C116 H30 118.2 . .
O103 C131 C134 105.5(15) . .
O103 C131 H31 110.6 . .
C134 C131 H31 110.6 . .
O103 C131 H32 110.6 . .
C134 C131 H32 110.6 . .
H31 C131 H32 108.8 . .
N131 C132 C133 127(2) . .
N131 C132 H33 116.6 . .
C133 C132 H33 116.6 . .
C134 C133 C132 116(2) . .
C134 C133 H34 122.2 . .
C132 C133 H34 122.2 . .
C135 C134 C133 120(2) . .
C135 C134 C131 120(2) . .
C133 C134 C131 120(2) . .
C134 C135 C136 118(2) . .
C134 C135 H35 121.0 . .
C136 C135 H35 121.0 . .
N131 C136 C135 124(2) . .
N131 C136 H36 117.8 . .
C135 C136 H36 117.8 . .
O105 C151 C154 110.5(15) . .
O105 C151 H37 109.6 . .
C154 C151 H37 109.6 . .
O105 C151 H38 109.6 . .
C154 C151 H38 109.6 . .
H37 C151 H38 108.1 . .
N151 C152 C153 121(2) . .
N151 C152 H39 119.3 . .
C153 C152 H39 119.3 . .
C154 C153 C152 122.3(18) . .
C154 C153 H40 118.8 . .
C152 C153 H40 118.8 . .
C153 C154 C155 114.3(18) . .
C153 C154 C151 122.3(16) . .
C155 C154 C151 123.2(18) . .
C154 C155 C156 117(2) . .
C154 C155 H41 121.6 . .
C156 C155 H41 121.6 . .
N151 C156 C155 127.1(19) . .
N151 C156 H42 116.5 . .
C155 C156 H42 116.5 . .
O201 C201 C202 111.7(17) . .
O201 C201 C206 125.3(18) . .
C202 C201 C206 122.9(19) . .
C201 C202 C203 115.2(18) . .
C201 C202 H43 122.4 . .
C203 C202 H43 122.4 . .
O203 C203 C204 124.9(17) . .
O203 C203 C202 112.5(15) . .
C204 C203 C202 122.5(18) . .
C205 C204 C203 117.1(17) . .
C205 C204 H44 121.5 . .
C203 C204 H44 121.5 . .
C204 C205 C206 126.0(18) . .
C204 C205 O205 110.9(15) . .
C206 C205 O205 122.7(17) . .
C205 C206 C201 116.0(18) . .
C205 C206 H45 122.0 . .
C201 C206 H45 122.0 . .
O201 C211 C214 106.4(16) . .
O201 C211 H46 110.4 . .
C214 C211 H46 110.4 . .
O201 C211 H47 110.4 . .
C214 C211 H47 110.4 . .
H46 C211 H47 108.6 . .
C213 C212 N211 127(3) . .
C213 C212 H48 116.5 . .
N211 C212 H48 116.5 . .
C212 C213 C214 114(2) . .
C212 C213 H49 122.9 . .
C214 C213 H49 122.9 . .
C215 C214 C213 120(2) . .
C215 C214 C211 122(2) . .
C213 C214 C211 117.8(19) . .
C214 C215 C216 121(2) . .
C214 C215 H50 119.6 . .
C216 C215 H50 119.6 . .
N211 C216 C215 122(2) . .
N211 C216 H51 119.2 . .
C215 C216 H51 119.2 . .
O203 C231 C234 111.2(17) . .
O203 C231 H52 109.4 . .
C234 C231 H52 109.4 . .
O203 C231 H53 109.4 . .
C234 C231 H53 109.4 . .
H52 C231 H53 108.0 . .
C233 C232 N231 119(2) . .
C233 C232 H54 120.3 . .
N231 C232 H54 120.3 . .
C232 C233 C234 123.4(19) . .
C232 C233 H55 118.3 . .
C234 C233 H55 118.3 . .
C233 C234 C235 112.1(19) . .
C233 C234 C231 120.3(19) . .
C235 C234 C231 127(2) . .
C236 C235 C234 122(2) . .
C236 C235 H56 119.0 . .
C234 C235 H56 119.0 . .
C235 C236 N231 123(2) . .
C235 C236 H57 118.4 . .
N231 C236 H57 118.4 . .
O205 C251 C254 111.9(17) . .
O205 C251 H58 109.2 . .
C254 C251 H58 109.2 . .
O205 C251 H59 109.2 . .
C254 C251 H59 109.2 . .
H58 C251 H59 107.9 . .
N251 C252 C253 118(2) . .
N251 C252 H60 120.8 . .
C253 C252 H60 120.8 . .
C254 C253 C252 124(2) . .
C254 C253 H61 117.9 . .
C252 C253 H61 117.9 . .
C253 C254 C255 118(2) . .
C253 C254 C251 126(2) . .
C255 C254 C251 117(2) . .
C254 C255 C256 118(2) . .
C254 C255 H62 121.0 . .
C256 C255 H62 121.0 . .
N251 C256 C255 123(2) . .
N251 C256 H63 118.7 . .
C255 C256 H63 118.7 . .
C302 C301 O301 114.3(16) . .
C302 C301 C306 121.4(16) . .
O301 C301 C306 124.3(17) . .
C303 C302 C301 118.0(16) . .
C303 C302 H64 121.0 . .
C301 C302 H64 121.0 . .
C302 C303 C304 122.4(17) . .
C302 C303 O303 112.6(15) . .
C304 C303 O303 124.7(16) . .
C305 C304 C303 118.6(16) . .
C305 C304 H65 120.7 . .
C303 C304 H65 120.7 . .
C304 C305 C306 122.4(17) . .
C304 C305 O305 113.1(15) . .
C306 C305 O305 124.5(16) . .
C305 C306 C301 117.0(18) . .
C305 C306 H66 121.5 . .
C301 C306 H66 121.5 . .
O301 C311 C314 102.9(13) . .
O301 C311 H67 111.2 . .
C314 C311 H67 111.2 . .
O301 C311 H68 111.2 . .
C314 C311 H68 111.2 . .
H67 C311 H68 109.1 . .
N311 C312 C313 123(2) . .
N311 C312 H69 118.4 . .
C313 C312 H69 118.4 . .
C314 C313 C312 118(2) . .
C314 C313 H70 120.8 . .
C312 C313 H70 120.8 . .
C313 C314 C315 118.3(16) . .
C313 C314 C311 122.3(17) . .
C315 C314 C311 119.4(17) . .
C316 C315 C314 117.0(18) . .
C316 C315 H71 121.5 . .
C314 C315 H71 121.5 . .
N311 C316 C315 127.0(19) . .
N311 C316 H72 116.5 . .
C315 C316 H72 116.5 . .
O303 C331 C334 104.5(16) . .
O303 C331 H73 110.9 . .
C334 C331 H73 110.9 . .
O303 C331 H74 110.9 . .
C334 C331 H74 110.9 . .
H73 C331 H74 108.9 . .
N331 C332 C333 125(2) . .
N331 C332 H75 117.7 . .
C333 C332 H75 117.7 . .
C334 C333 C332 117(2) . .
C334 C333 H76 121.4 . .
C332 C333 H76 121.4 . .
C335 C334 C333 119.4(19) . .
C335 C334 C331 120(2) . .
C333 C334 C331 120.5(19) . .
C334 C335 C336 120.8(19) . .
C334 C335 H77 119.6 . .
C336 C335 H77 119.6 . .
N331 C336 C335 119.9(19) . .
N331 C336 H78 120.0 . .
C335 C336 H78 120.0 . .
O305 C351 C354 105.8(14) . .
O305 C351 H79 110.6 . .
C354 C351 H79 110.6 . .
O305 C351 H80 110.6 . .
C354 C351 H80 110.6 . .
H79 C351 H80 108.7 . .
N351 C352 C353 122(2) . .
N351 C352 H81 119.1 . .
C353 C352 H81 119.1 . .
C354 C353 C352 120(2) . .
C354 C353 H82 120.0 . .
C352 C353 H82 120.0 . .
C353 C354 C355 117.7(17) . .
C353 C354 C351 118.5(19) . .
C355 C354 C351 123.7(18) . .
C354 C355 C356 118(2) . .
C354 C355 H83 120.9 . .
C356 C355 H83 120.9 . .
N351 C356 C355 124(2) . .
N351 C356 H84 118.0 . .
C355 C356 H84 118.0 . .

loop_
_geom_bond_atom_site_label_1
_geom_bond_atom_site_label_2
_geom_bond_distance
_geom_bond_site_symmetry_2
Hg1 N11 2.405(16) .
Hg1 N111 2.418(14) .
Hg1 I1 2.6278(18) .
Hg1 I2 2.6530(18) .
Hg2 N131 2.400(17) .
Hg2 N31 2.438(15) .
Hg2 I3 2.638(2) .
Hg2 I4 2.6621(18) .
Hg3 N151 2.412(17) 1_546
Hg3 N51 2.442(16) .
Hg3 I6 2.634(2) .
Hg3 I5 2.667(2) .
Hg4 N311 2.395(14) .
Hg4 N211 2.407(18) .
Hg4 I7 2.639(2) .
Hg4 I8 2.6479(17) .
Hg5 N331 2.387(18) .
Hg5 N231 2.438(17) .
Hg5 I9 2.6327(18) .
Hg5 I10 2.6525(15) .
Hg6 N251 2.40(2) .
Hg6 N351 2.425(16) 1_546
Hg6 I11 2.630(2) .
Hg6 I12 2.666(2) .
O1 C1 1.35(2) .
O1 C11 1.37(2) .
O3 C31 1.40(2) .
O3 C3 1.40(2) .
O5 C51 1.399(19) .
O5 C5 1.40(2) .
O101 C101 1.353(19) .
O101 C111 1.48(2) .
O103 C131 1.41(2) .
O103 C103 1.41(2) .
O105 C151 1.34(2) .
O105 C105 1.367(19) .
O201 C201 1.36(2) .
O201 C211 1.41(2) .
O203 C203 1.37(2) .
O203 C231 1.41(2) .
O205 C251 1.40(2) .
O205 C205 1.43(2) .
O301 C301 1.385(19) .
O301 C311 1.48(2) .
O303 C303 1.40(2) .
O303 C331 1.46(2) .
O305 C305 1.376(19) .
O305 C351 1.48(2) .
N11 C12 1.26(3) .
N11 C16 1.30(3) .
N31 C36 1.31(2) .
N31 C32 1.38(3) .
N51 C52 1.25(2) .
N51 C56 1.34(3) .
N111 C116 1.30(2) .
N111 C112 1.33(3) .
N131 C132 1.23(3) .
N131 C136 1.33(3) .
N151 C156 1.21(3) .
N151 C152 1.33(2) .
N151 Hg3 2.412(17) 1_564
N211 C216 1.30(3) .
N211 C212 1.34(3) .
N231 C236 1.31(3) .
N231 C232 1.37(3) .
N251 C256 1.35(3) .
N251 C252 1.36(3) .
N311 C316 1.27(2) .
N311 C312 1.35(3) .
N331 C336 1.33(2) .
N331 C332 1.33(2) .
N351 C352 1.29(3) .
N351 C356 1.33(3) .
N351 Hg6 2.425(16) 1_564
C1 C2 1.40(2) .
C1 C6 1.45(2) .
C2 C3 1.37(3) .
C2 H1 0.9500 .
C3 C4 1.41(2) .
C4 C5 1.38(2) .
C4 H2 0.9500 .
C5 C6 1.34(2) .
C6 H3 0.9500 .
C11 C14 1.52(3) .
C11 H4 0.9900 .
C11 H5 0.9900 .
C12 C13 1.41(3) .
C12 H6 0.9500 .
C13 C14 1.37(3) .
C13 H7 0.9500 .
C14 C15 1.34(3) .
C15 C16 1.36(3) .
C15 H8 0.9500 .
C16 H9 0.9500 .
C31 C34 1.52(2) .
C31 H10 0.9900 .
C31 H11 0.9900 .
C32 C33 1.28(3) .
C32 H12 0.9500 .
C33 C34 1.33(3) .
C33 H13 0.9500 .
C34 C35 1.40(2) .
C35 C36 1.30(3) .
C35 H14 0.9500 .
C36 H15 0.9500 .
C51 C54 1.48(2) .
C51 H16 0.9900 .
C51 H17 0.9900 .
C52 C53 1.39(3) .
C52 H18 0.9500 .
C53 C54 1.39(3) .
C53 H19 0.9500 .
C54 C55 1.44(3) .
C55 C56 1.36(3) .
C55 H20 0.9500 .
C56 H21 0.9500 .
C101 C102 1.38(2) .
C101 C106 1.40(2) .
C102 C103 1.32(3) .
C102 H22 0.9500 .
C103 C104 1.43(2) .
C104 C105 1.35(2) .
C104 H23 0.9500 .
C105 C106 1.33(2) .
C106 H24 0.9500 .
C111 C114 1.47(2) .
C111 H25 0.9900 .
C111 H26 0.9900 .
C112 C113 1.45(3) .
C112 H27 0.9500 .
C113 C114 1.29(3) .
C113 H28 0.9500 .
C114 C115 1.38(3) .
C115 C116 1.40(2) .
C115 H29 0.9500 .
C116 H30 0.9500 .
C131 C134 1.52(3) .
C131 H31 0.9900 .
C131 H32 0.9900 .
C132 C133 1.42(3) .
C132 H33 0.9500 .
C133 C134 1.35(3) .
C133 H34 0.9500 .
C134 C135 1.33(3) .
C135 C136 1.37(3) .
C135 H35 0.9500 .
C136 H36 0.9500 .
C151 C154 1.50(2) .
C151 H37 0.9900 .
C151 H38 0.9900 .
C152 C153 1.40(3) .
C152 H39 0.9500 .
C153 C154 1.38(3) .
C153 H40 0.9500 .
C154 C155 1.41(2) .
C155 C156 1.45(3) .
C155 H41 0.9500 .
C156 H42 0.9500 .
C201 C202 1.39(3) .
C201 C206 1.40(3) .
C202 C203 1.40(2) .
C202 H43 0.9500 .
C203 C204 1.39(2) .
C204 C205 1.31(2) .
C204 H44 0.9500 .
C205 C206 1.35(2) .
C206 H45 0.9500 .
C211 C214 1.54(2) .
C211 H46 0.9900 .
C211 H47 0.9900 .
C212 C213 1.34(3) .
C212 H48 0.9500 .
C213 C214 1.39(3) .
C213 H49 0.9500 .
C214 C215 1.31(3) .
C215 C216 1.37(3) .
C215 H50 0.9500 .
C216 H51 0.9500 .
C231 C234 1.45(3) .
C231 H52 0.9900 .
C231 H53 0.9900 .
C232 C233 1.29(3) .
C232 H54 0.9500 .
C233 C234 1.40(3) .
C233 H55 0.9500 .
C234 C235 1.42(3) .
C235 C236 1.27(3) .
C235 H56 0.9500 .
C236 H57 0.9500 .
C251 C254 1.45(3) .
C251 H58 0.9900 .
C251 H59 0.9900 .
C252 C253 1.40(3) .
C252 H60 0.9500 .
C253 C254 1.34(3) .
C253 H61 0.9500 .
C254 C255 1.39(3) .
C255 C256 1.42(3) .
C255 H62 0.9500 .
C256 H63 0.9500 .
C301 C302 1.35(3) .
C301 C306 1.44(2) .
C302 C303 1.34(2) .
C302 H64 0.9500 .
C303 C304 1.40(2) .
C304 C305 1.34(2) .
C304 H65 0.9500 .
C305 C306 1.35(2) .
C306 H66 0.9500 .
C311 C314 1.53(2) .
C311 H67 0.9900 .
C311 H68 0.9900 .
C312 C313 1.40(3) .
C312 H69 0.9500 .
C313 C314 1.36(3) .
C313 H70 0.9500 .
C314 C315 1.39(3) .
C315 C316 1.38(2) .
C315 H71 0.9500 .
C316 H72 0.9500 .
C331 C334 1.48(3) .
C331 H73 0.9900 .
C331 H74 0.9900 .
C332 C333 1.39(3) .
C332 H75 0.9500 .
C333 C334 1.36(3) .
C333 H76 0.9500 .
C334 C335 1.35(3) .
C335 C336 1.42(3) .
C335 H77 0.9500 .
C336 H78 0.9500 .
C351 C354 1.49(2) .
C351 H79 0.9900 .
C351 H80 0.9900 .
C352 C353 1.44(3) .
C352 H81 0.9500 .
C353 C354 1.36(3) .
C353 H82 0.9500 .
C354 C355 1.39(3) .
C355 C356 1.40(2) .
C355 H83 0.9500 .
C356 H84 0.9500 .

loop_
_geom_torsion_atom_site_label_1
_geom_torsion_atom_site_label_2
_geom_torsion_atom_site_label_3
_geom_torsion_atom_site_label_4
_geom_torsion
_geom_torsion_site_symmetry_1
N111 Hg1 N11 C12 76.3(17) .
I1 Hg1 N11 C12 -27.6(18) .
I2 Hg1 N11 C12 179.6(16) .
N111 Hg1 N11 C16 -92.0(18) .
I1 Hg1 N11 C16 164.0(16) .
I2 Hg1 N11 C16 11.3(18) .
N131 Hg2 N31 C36 96.6(16) .
I3 Hg2 N31 C36 -157.7(15) .
I4 Hg2 N31 C36 -9.2(16) .
N131 Hg2 N31 C32 -68.7(17) .
I3 Hg2 N31 C32 37.0(17) .
I4 Hg2 N31 C32 -174.5(16) .
N151 Hg3 N51 C52 -109.1(16) 1_546
I6 Hg3 N51 C52 145.2(15) .
I5 Hg3 N51 C52 -7.2(16) .
N151 Hg3 N51 C56 85.0(16) 1_546
I6 Hg3 N51 C56 -20.7(17) .
I5 Hg3 N51 C56 -173.1(15) .
N11 Hg1 N111 C116 97.6(15) .
I1 Hg1 N111 C116 -154.8(14) .
I2 Hg1 N111 C116 -7.1(16) .
N11 Hg1 N111 C112 -74(2) .
I1 Hg1 N111 C112 34(2) .
I2 Hg1 N111 C112 -178(2) .
N31 Hg2 N131 C132 76(2) .
I3 Hg2 N131 C132 -27(2) .
I4 Hg2 N131 C132 -179(2) .
N31 Hg2 N131 C136 -87.1(17) .
I3 Hg2 N131 C136 170.0(16) .
I4 Hg2 N131 C136 18.6(17) .
N311 Hg4 N211 C216 -90.2(17) .
I7 Hg4 N211 C216 168.3(16) .
I8 Hg4 N211 C216 17.5(17) .
N311 Hg4 N211 C212 81.6(19) .
I7 Hg4 N211 C212 -19.8(19) .
I8 Hg4 N211 C212 -170.7(18) .
N331 Hg5 N231 C236 96.2(17) .
I9 Hg5 N231 C236 -156.3(16) .
I10 Hg5 N231 C236 -7.5(17) .
N331 Hg5 N231 C232 -74(2) .
I9 Hg5 N231 C232 33(2) .
I10 Hg5 N231 C232 -178(2) .
N351 Hg6 N251 C256 115.7(16) 1_546
I11 Hg6 N251 C256 -135.3(15) .
I12 Hg6 N251 C256 14.2(16) .
N351 Hg6 N251 C252 -78.6(16) 1_546
I11 Hg6 N251 C252 30.4(16) .
I12 Hg6 N251 C252 -180.0(15) .
N211 Hg4 N311 C316 98.2(18) .
I7 Hg4 N311 C316 -157.3(17) .
I8 Hg4 N311 C316 -7.8(19) .
N211 Hg4 N311 C312 -60(2) .
I7 Hg4 N311 C312 44(2) .
I8 Hg4 N311 C312 -166.4(19) .
N231 Hg5 N331 C336 -88.7(16) .
I9 Hg5 N331 C336 168.4(15) .
I10 Hg5 N331 C336 15.9(16) .
N231 Hg5 N331 C332 81.4(19) .
I9 Hg5 N331 C332 -21.6(19) .
I10 Hg5 N331 C332 -174.1(18) .
C11 O1 C1 C2 172.5(17) .
C11 O1 C1 C6 -4(3) .
O1 C1 C2 C3 -175.7(16) .
C6 C1 C2 C3 1(3) .
C1 C2 C3 O3 -176.6(16) .
C1 C2 C3 C4 -4(3) .
C31 O3 C3 C2 -178.9(17) .
C31 O3 C3 C4 9(3) .
C2 C3 C4 C5 2(3) .
O3 C3 C4 C5 173.5(17) .
C3 C4 C5 C6 4(3) .
C3 C4 C5 O5 176.6(16) .
C51 O5 C5 C6 -177.6(14) .
C51 O5 C5 C4 9(2) .
C4 C5 C6 C1 -8(3) .
O5 C5 C6 C1 179.4(13) .
O1 C1 C6 C5 -179.0(16) .
C2 C1 C6 C5 5(2) .
C1 O1 C11 C14 -176.6(15) .
C16 N11 C12 C13 -6(4) .
Hg1 N11 C12 C13 -174.7(17) .
N11 C12 C13 C14 7(4) .
C12 C13 C14 C15 -3(3) .
C12 C13 C14 C11 174.2(19) .
O1 C11 C14 C15 137(2) .
O1 C11 C14 C13 -41(3) .
C13 C14 C15 C16 -1(4) .
C11 C14 C15 C16 -178(2) .
C12 N11 C16 C15 2(4) .
Hg1 N11 C16 C15 171(2) .
C14 C15 C16 N11 2(4) .
C3 O3 C31 C34 -177.8(15) .
C36 N31 C32 C33 6(4) .
Hg2 N31 C32 C33 173(2) .
N31 C32 C33 C34 -6(5) .
C32 C33 C34 C35 4(4) .
C32 C33 C34 C31 178(2) .
O3 C31 C34 C33 30(3) .
O3 C31 C34 C35 -156.9(17) .
C33 C34 C35 C36 -3(3) .
C31 C34 C35 C36 -176.3(18) .
C34 C35 C36 N31 3(3) .
C32 N31 C36 C35 -4(3) .
Hg2 N31 C36 C35 -170.0(16) .
C5 O5 C51 C54 172.6(14) .
C56 N51 C52 C53 1(4) .
Hg3 N51 C52 C53 -164.7(17) .
N51 C52 C53 C54 -4(4) .
C52 C53 C54 C55 2(3) .
C52 C53 C54 C51 176.8(18) .
O5 C51 C54 C53 -6(3) .
O5 C51 C54 C55 168.3(15) .
C53 C54 C55 C56 1(3) .
C51 C54 C55 C56 -173.8(17) .
C52 N51 C56 C55 2(3) .
Hg3 N51 C56 C55 168.2(15) .
C54 C55 C56 N51 -4(3) .
C111 O101 C101 C102 -173.5(18) .
C111 O101 C101 C106 2(3) .
O101 C101 C102 C103 -179.1(18) .
C106 C101 C102 C103 5(3) .
C101 C102 C103 O103 177.7(18) .
C101 C102 C103 C104 -3(3) .
C131 O103 C103 C102 180(2) .
C131 O103 C103 C104 0(3) .
C102 C103 C104 C105 1(3) .
O103 C103 C104 C105 -179.5(18) .
C103 C104 C105 C106 -2(3) .
C103 C104 C105 O105 -179.1(16) .
C151 O105 C105 C106 175.3(17) .
C151 O105 C105 C104 -8(3) .
C104 C105 C106 C101 5(3) .
O105 C105 C106 C101 -178.1(15) .
O101 C101 C106 C105 178.7(17) .
C102 C101 C106 C105 -6(3) .
C101 O101 C111 C114 178.8(16) .
C116 N111 C112 C113 0(4) .
Hg1 N111 C112 C113 172(2) .
N111 C112 C113 C114 2(5) .
C112 C113 C114 C115 -3(5) .
C112 C113 C114 C111 174(3) .
O101 C111 C114 C113 38(4) .
O101 C111 C114 C115 -146(2) .
C113 C114 C115 C116 1(4) .
C111 C114 C115 C116 -176(2) .
C112 N111 C116 C115 -2(3) .
Hg1 N111 C116 C115 -173.8(15) .
C114 C115 C116 N111 2(3) .
C103 O103 C131 C134 176.3(19) .
C136 N131 C132 C133 -8(4) .
Hg2 N131 C132 C133 -172(2) .
N131 C132 C133 C134 6(5) .
C132 C133 C134 C135 -1(4) .
C132 C133 C134 C131 178(2) .
O103 C131 C134 C135 141(2) .
O103 C131 C134 C133 -39(3) .
C133 C134 C135 C136 0(4) .
C131 C134 C135 C136 -179(2) .
C132 N131 C136 C135 6(4) .
Hg2 N131 C136 C135 170.4(19) .
C134 C135 C136 N131 -3(4) .
C105 O105 C151 C154 -171.4(15) .
C156 N151 C152 C153 -1(3) .
Hg3 N151 C152 C153 165.7(17) 1_564
N151 C152 C153 C154 1(4) .
C152 C153 C154 C155 0(3) .
C152 C153 C154 C151 -175(2) .
O105 C151 C154 C153 6(3) .
O105 C151 C154 C155 -168.4(19) .
C153 C154 C155 C156 -1(3) .
C151 C154 C155 C156 174.0(19) .
C152 N151 C156 C155 1(4) .
Hg3 N151 C156 C155 -165.7(17) 1_564
C154 C155 C156 N151 1(4) .
C211 O201 C201 C202 -179.7(18) .
C211 O201 C201 C206 -4(3) .
O201 C201 C202 C203 178.9(17) .
C206 C201 C202 C203 3(3) .
C231 O203 C203 C204 2(3) .
C231 O203 C203 C202 -179.1(17) .
C201 C202 C203 O203 179.5(17) .
C201 C202 C203 C204 -1(3) .
O203 C203 C204 C205 176.0(18) .
C202 C203 C204 C205 -3(3) .
C203 C204 C205 C206 7(3) .
C203 C204 C205 O205 179.4(15) .
C251 O205 C205 C204 176.0(15) .
C251 O205 C205 C206 -11(2) .
C204 C205 C206 C201 -5(3) .
O205 C205 C206 C201 -177.1(15) .
O201 C201 C206 C205 -175.5(17) .
C202 C201 C206 C205 0(3) .
C201 O201 C211 C214 176.9(17) .
C216 N211 C212 C213 2(4) .
Hg4 N211 C212 C213 -170(3) .
N211 C212 C213 C214 -1(5) .
C212 C213 C214 C215 -2(4) .
C212 C213 C214 C211 -180(2) .
O201 C211 C214 C215 146(2) .
O201 C211 C214 C213 -37(3) .
C213 C214 C215 C216 5(4) .
C211 C214 C215 C216 -178(2) .
C212 N211 C216 C215 1(3) .
Hg4 N211 C216 C215 173.6(17) .
C214 C215 C216 N211 -5(4) .
C203 O203 C231 C234 173.1(18) .
C236 N231 C232 C233 8(4) .
Hg5 N231 C232 C233 179(3) .
N231 C232 C233 C234 -13(5) .
C232 C233 C234 C235 13(4) .
C232 C233 C234 C231 -176(3) .
O203 C231 C234 C233 48(3) .
O203 C231 C234 C235 -142(2) .
C233 C234 C235 C236 -10(3) .
C231 C234 C235 C236 180(2) .
C234 C235 C236 N231 7(3) .
C232 N231 C236 C235 -5(4) .
Hg5 N231 C236 C235 -176.0(16) .
C205 O205 C251 C254 -173.5(15) .
C256 N251 C252 C253 -1(3) .
Hg6 N251 C252 C253 -166.8(15) .
N251 C252 C253 C254 0(3) .
C252 C253 C254 C255 -3(3) .
C252 C253 C254 C251 177(2) .
O205 C251 C254 C253 -167.7(19) .
O205 C251 C254 C255 12(2) .
C253 C254 C255 C256 5(3) .
C251 C254 C255 C256 -173.9(18) .
C252 N251 C256 C255 4(3) .
Hg6 N251 C256 C255 170.4(16) .
C254 C255 C256 N251 -7(3) .
C311 O301 C301 C302 -177.1(18) .
C311 O301 C301 C306 0(3) .
O301 C301 C302 C303 -179.5(17) .
C306 C301 C302 C303 3(3) .
C301 C302 C303 C304 -5(3) .
C301 C302 C303 O303 -179.6(17) .
C331 O303 C303 C302 177.5(17) .
C331 O303 C303 C304 3(3) .
C302 C303 C304 C305 6(3) .
O303 C303 C304 C305 179.7(18) .
C303 C304 C305 C306 -5(3) .
C303 C304 C305 O305 178.3(16) .
C351 O305 C305 C304 -174.7(16) .
C351 O305 C305 C306 9(3) .
C304 C305 C306 C301 3(3) .
O305 C305 C306 C301 179.5(17) .
C302 C301 C306 C305 -2(3) .
O301 C301 C306 C305 -179.1(18) .
C301 O301 C311 C314 -173.4(17) .
C316 N311 C312 C313 13(4) .
Hg4 N311 C312 C313 174(2) .
N311 C312 C313 C314 -9(5) .
C312 C313 C314 C315 2(4) .
C312 C313 C314 C311 -180(2) .
O301 C311 C314 C313 24(3) .
O301 C311 C314 C315 -158(2) .
C313 C314 C315 C316 1(3) .
C311 C314 C315 C316 -177.8(19) .
C312 N311 C316 C315 -10(4) .
Hg4 N311 C316 C315 -169.0(16) .
C314 C315 C316 N311 4(3) .
C303 O303 C331 C334 -176.7(17) .
C336 N331 C332 C333 -6(4) .
Hg5 N331 C332 C333 -176(2) .
N331 C332 C333 C334 5(4) .
C332 C333 C334 C335 -2(4) .
C332 C333 C334 C331 -178(2) .
O303 C331 C334 C335 134(2) .
O303 C331 C334 C333 -50(3) .
C333 C334 C335 C336 1(4) .
C331 C334 C335 C336 177(2) .
C332 N331 C336 C335 5(3) .
Hg5 N331 C336 C335 175.4(16) .
C334 C335 C336 N331 -3(4) .
C305 O305 C351 C354 172.8(15) .
C356 N351 C352 C353 -4(3) .
Hg6 N351 C352 C353 167.9(15) 1_564
N351 C352 C353 C354 -1(3) .
C352 C353 C354 C355 2(3) .
C352 C353 C354 C351 -174.9(18) .
O305 C351 C354 C353 166.1(17) .
O305 C351 C354 C355 -11(3) .
C353 C354 C355 C356 0(3) .
C351 C354 C355 C356 177.4(19) .
C352 N351 C356 C355 6(4) .
Hg6 N351 C356 C355 -165.3(18) 1_564
C354 C355 C356 N351 -5(4) .
